data_4103461
loop_
_publ_author_name
'Yuan-Qing Fang'
'Matthew M. Bio'
'Karl B. Hansen'
'Matthew S. Potter'
'Andrew Clausen'

_publ_section_title
;
 Magnesium Coordination-Directed N-Selective Stereospecific Alkylation of
 2-Pyridones, Carbamates, and Amides Using \a-Halocarboxylic Acids
;
_journal_name_full 'Journal of the American Chemical Society'
_journal_page_first 15525
_journal_page_last 15527
_journal_paper_doi 10.1021/ja107709w
_journal_volume 132
_journal_year 2010
_chemical_absolute_configuration ad
_chemical_formula_moiety 'C15 H18 N2 O5'
_chemical_formula_sum 'C15 H18 N2 O5'
_chemical_formula_weight 306.31
_space_group_IT_number 19
_symmetry_cell_setting orthorhombic
_symmetry_Int_Tables_number 19
_symmetry_space_group_name_Hall 'P 2ac 2ab'
_symmetry_space_group_name_H-M 'P 21 21 21'
_atom_sites_solution_hydrogens geom
_atom_sites_solution_primary direct
_atom_sites_solution_secondary difmap
_audit_creation_method SHELXL-97
_cell_angle_alpha 90.00
_cell_angle_beta 90.00
_cell_angle_gamma 90.00
_cell_formula_units_Z 4
_cell_length_a 7.11200(10)
_cell_length_b 12.9684(10)
_cell_length_c 16.4161(2)
_cell_measurement_reflns_used 8115
_cell_measurement_temperature 173(2)
_cell_measurement_theta_max 67.66
_cell_measurement_theta_min 4.34
_cell_volume 1514.08(12)
_computing_cell_refinement 'APEX2 (BRUKER, V5-0, 2008)'
_computing_data_collection 'COSMO (BRUKER, V1.58, 2007)'
_computing_data_reduction 'SAINT (BRUKER, V7.56A, 2008)'
_computing_molecular_graphics 'SHELXTL (Sheldrick, Acta Cryst. A64 2008, 112-122)'
_computing_publication_material 'SHELXTL (Sheldrick, Acta Cryst. A64 2008, 112-122)'
_computing_structure_refinement 'SHELXL (Sheldrick, Acta Cryst. A64 2008, 112-122)'
_computing_structure_solution 'SHELXS (Sheldrick, Acta Cryst. A64 2008, 112-122)'
_diffrn_ambient_temperature 173(2)
_diffrn_detector_area_resol_mean 836.6
_diffrn_measured_fraction_theta_full 0.993
_diffrn_measured_fraction_theta_max 0.989
_diffrn_measurement_device_type 'Bruker APEX-II CCD'
_diffrn_measurement_method '\f and \w scans'
_diffrn_radiation_monochromator graphite
_diffrn_radiation_probe x-ray
_diffrn_radiation_type CuK\a
_diffrn_radiation_wavelength 1.54178
_diffrn_reflns_av_R_equivalents 0.0301
_diffrn_reflns_av_sigmaI/netI 0.0178
_diffrn_reflns_limit_h_max 8
_diffrn_reflns_limit_h_min -8
_diffrn_reflns_limit_k_max 15
_diffrn_reflns_limit_k_min -14
_diffrn_reflns_limit_l_max 17
_diffrn_reflns_limit_l_min -19
_diffrn_reflns_number 16208
_diffrn_reflns_theta_full 67.50
_diffrn_reflns_theta_max 67.97
_diffrn_reflns_theta_min 4.34
_diffrn_source 'fine-focus sealed tube'
_exptl_absorpt_coefficient_mu 0.852
_exptl_absorpt_correction_T_max 0.8347
_exptl_absorpt_correction_T_min 0.7344
_exptl_absorpt_correction_type multi-scan
_exptl_absorpt_process_details SADABS
_exptl_crystal_colour yellow
_exptl_crystal_density_diffrn 1.344
_exptl_crystal_density_method 'not measured'
_exptl_crystal_description chunk
_exptl_crystal_F_000 648
_exptl_crystal_size_max 0.39
_exptl_crystal_size_mid 0.30
_exptl_crystal_size_min 0.22
_refine_diff_density_max 0.123
_refine_diff_density_min -0.154
_refine_diff_density_rms 0.038
_refine_ls_abs_structure_details 'Flack H D (1983), Acta Cryst. A39, 876-881'
_refine_ls_abs_structure_Flack -0.06(15)
_refine_ls_extinction_method none
_refine_ls_goodness_of_fit_ref 0.983
_refine_ls_hydrogen_treatment constr
_refine_ls_matrix_type full
_refine_ls_number_parameters 202
_refine_ls_number_reflns 2707
_refine_ls_number_restraints 0
_refine_ls_restrained_S_all 0.983
_refine_ls_R_factor_all 0.0262
_refine_ls_R_factor_gt 0.0255
_refine_ls_shift/su_max 0.001
_refine_ls_shift/su_mean 0.000
_refine_ls_structure_factor_coef Fsqd
_refine_ls_weighting_details 'calc w=1/[\s^2^(Fo^2^)+(0.0330P)^2^+0.2964P] where P=(Fo^2^+2Fc^2^)/3'
_refine_ls_weighting_scheme calc
_refine_ls_wR_factor_gt 0.0626
_refine_ls_wR_factor_ref 0.0629
_reflns_number_gt 2642
_reflns_number_total 2707
_reflns_threshold_expression >2sigma(I)
_cod_data_source_file ja107709w_si_001.cif
_cod_data_source_block amg4808_0m
_cod_original_cell_volume 1514.08(3)
_cod_database_code 4103461

loop_
_symmetry_equiv_pos_as_xyz
'x, y, z'
'x+1/2, -y+1/2, -z'
'-x, y+1/2, -z+1/2'
'-x+1/2, -y, z+1/2'

loop_
_atom_site_label
_atom_site_type_symbol
_atom_site_fract_x
_atom_site_fract_y
_atom_site_fract_z
_atom_site_U_iso_or_equiv
_atom_site_adp_type
_atom_site_occupancy
_atom_site_symmetry_multiplicity
_atom_site_calc_flag
_atom_site_refinement_flags
O1 O 0.00897(12) 0.54807(7) 0.95639(6) 0.0302(2) Uani 1 1 d .
O2 O 0.16237(13) 0.23785(7) 1.14233(6) 0.0338(2) Uani 1 1 d .
O3 O -0.01487(14) 0.17181(7) 1.28492(5) 0.0378(2) Uani 1 1 d .
O4 O 0.07306(14) 0.54487(8) 0.78308(6) 0.0380(2) Uani 1 1 d .
O5 O -0.10010(16) 0.68724(8) 0.80287(7) 0.0477(3) Uani 1 1 d .
N1 N 0.29704(14) 0.59363(8) 0.90976(6) 0.0248(2) Uani 1 1 d .
N2 N 0.55335(15) 0.36338(9) 1.04578(7) 0.0315(3) Uani 1 1 d .
C1 C 0.17974(17) 0.53237(9) 0.95589(7) 0.0234(3) Uani 1 1 d .
C2 C 0.27056(16) 0.45030(9) 1.00225(7) 0.0225(3) Uani 1 1 d .
C3 C 0.15857(18) 0.38363(9) 1.04879(7) 0.0245(3) Uani 1 1 d .
H3 H 0.0256 0.3904 1.0496 0.029 Uiso 1 1 calc R
C4 C 0.24729(18) 0.30831(10) 1.09316(7) 0.0267(3) Uani 1 1 d .
C5 C 0.44478(19) 0.30179(10) 1.08886(8) 0.0320(3) Uani 1 1 d .
H5 H 0.5043 0.2488 1.1194 0.038 Uiso 1 1 calc R
C6 C 0.46675(17) 0.43933(9) 1.00181(7) 0.0255(3) Uani 1 1 d .
C7 C 0.57675(18) 0.50903(10) 0.95432(8) 0.0288(3) Uani 1 1 d .
H7 H 0.7099 0.5035 0.9540 0.035 Uiso 1 1 calc R
C8 C 0.49151(17) 0.58236(10) 0.91022(8) 0.0279(3) Uani 1 1 d .
H8 H 0.5660 0.6279 0.8784 0.033 Uiso 1 1 calc R
C9 C 0.2077(2) 0.67760(10) 0.86366(8) 0.0318(3) Uani 1 1 d .
H9 H 0.3025 0.7039 0.8237 0.038 Uiso 1 1 calc R
C10 C 0.0396(2) 0.63839(10) 0.81493(8) 0.0338(3) Uani 1 1 d .
C11 C 0.1545(2) 0.76700(11) 0.91879(10) 0.0403(3) Uani 1 1 d .
H11A H 0.0583 0.7444 0.9576 0.061 Uiso 1 1 calc R
H11B H 0.1049 0.8238 0.8858 0.061 Uiso 1 1 calc R
H11C H 0.2660 0.7905 0.9486 0.061 Uiso 1 1 calc R
C12 C -0.0857(2) 0.49630(14) 0.74446(10) 0.0500(4) Uani 1 1 d .
H12A H -0.1922 0.4953 0.7823 0.075 Uiso 1 1 calc R
H12B H -0.0526 0.4255 0.7294 0.075 Uiso 1 1 calc R
H12C H -0.1202 0.5351 0.6955 0.075 Uiso 1 1 calc R
C13 C -0.03576(18) 0.25064(9) 1.15488(8) 0.0286(3) Uani 1 1 d .
H13A H -0.1025 0.2490 1.1020 0.034 Uiso 1 1 calc R
H13B H -0.0610 0.3179 1.1812 0.034 Uiso 1 1 calc R
C14 C -0.10348(19) 0.16462(10) 1.20823(7) 0.0287(3) Uani 1 1 d .
H14A H -0.2416 0.1692 1.2150 0.034 Uiso 1 1 calc R
H14B H -0.0735 0.0974 1.1827 0.034 Uiso 1 1 calc R
C15 C -0.0847(3) 0.09614(14) 1.33904(10) 0.0555(5) Uani 1 1 d .
H15A H -0.2172 0.1104 1.3511 0.083 Uiso 1 1 calc R
H15B H -0.0119 0.0977 1.3897 0.083 Uiso 1 1 calc R
H15C H -0.0735 0.0279 1.3139 0.083 Uiso 1 1 calc R

loop_
_atom_site_aniso_label
_atom_site_aniso_U_11
_atom_site_aniso_U_22
_atom_site_aniso_U_33
_atom_site_aniso_U_23
_atom_site_aniso_U_13
_atom_site_aniso_U_12
O1 0.0179(4) 0.0358(4) 0.0368(5) 0.0097(4) 0.0018(4) 0.0007(4)
O2 0.0310(5) 0.0345(5) 0.0358(5) 0.0118(4) 0.0032(4) 0.0037(4)
O3 0.0443(6) 0.0417(5) 0.0274(4) 0.0081(4) -0.0048(4) -0.0173(4)
O4 0.0366(5) 0.0439(5) 0.0336(5) -0.0058(4) -0.0025(4) 0.0042(4)
O5 0.0426(6) 0.0480(6) 0.0526(6) 0.0076(5) -0.0079(5) 0.0148(5)
N1 0.0217(5) 0.0250(5) 0.0277(5) 0.0008(4) 0.0038(4) -0.0032(4)
N2 0.0229(5) 0.0407(6) 0.0310(5) 0.0005(5) -0.0022(4) 0.0048(5)
C1 0.0207(6) 0.0260(6) 0.0235(6) -0.0023(5) 0.0018(5) -0.0023(5)
C2 0.0218(6) 0.0253(6) 0.0205(5) -0.0039(5) 0.0003(5) -0.0010(5)
C3 0.0212(6) 0.0276(6) 0.0248(6) -0.0027(5) 0.0008(5) -0.0001(5)
C4 0.0289(7) 0.0284(6) 0.0226(6) 0.0008(5) 0.0009(5) 0.0014(5)
C5 0.0285(7) 0.0379(7) 0.0297(6) 0.0046(6) -0.0025(6) 0.0067(6)
C6 0.0216(6) 0.0305(6) 0.0244(6) -0.0065(5) -0.0016(5) 0.0010(5)
C7 0.0173(6) 0.0363(7) 0.0328(7) -0.0071(6) 0.0014(5) -0.0033(5)
C8 0.0218(6) 0.0299(6) 0.0320(6) -0.0039(5) 0.0059(5) -0.0072(5)
C9 0.0324(7) 0.0286(6) 0.0343(7) 0.0079(6) 0.0073(6) -0.0011(5)
C10 0.0361(8) 0.0365(7) 0.0287(6) 0.0080(6) 0.0045(6) 0.0048(6)
C11 0.0439(8) 0.0288(6) 0.0483(8) 0.0017(6) 0.0053(7) 0.0018(6)
C12 0.0484(9) 0.0599(9) 0.0418(8) -0.0082(8) -0.0126(7) -0.0007(8)
C13 0.0274(7) 0.0291(6) 0.0293(6) 0.0032(5) 0.0006(5) 0.0009(5)
C14 0.0325(7) 0.0274(6) 0.0262(6) -0.0002(5) -0.0004(5) -0.0036(5)
C15 0.0632(11) 0.0658(11) 0.0374(8) 0.0223(8) -0.0106(8) -0.0271(9)

loop_
_atom_type_symbol
_atom_type_description
_atom_type_scat_dispersion_real
_atom_type_scat_dispersion_imag
_atom_type_scat_source
C C 0.0181 0.0091 'International Tables Vol C Tables 4.2.6.8 and 6.1.1.4'
H H 0.0000 0.0000 'International Tables Vol C Tables 4.2.6.8 and 6.1.1.4'
N N 0.0311 0.0180 'International Tables Vol C Tables 4.2.6.8 and 6.1.1.4'
O O 0.0492 0.0322 'International Tables Vol C Tables 4.2.6.8 and 6.1.1.4'

loop_
_geom_angle_atom_site_label_1
_geom_angle_atom_site_label_2
_geom_angle_atom_site_label_3
_geom_angle
C4 O2 C13 116.35(10)
C14 O3 C15 110.97(10)
C10 O4 C12 115.34(12)
C1 N1 C8 122.57(11)
C1 N1 C9 116.61(10)
C8 N1 C9 120.69(11)
C5 N2 C6 117.14(11)
O1 C1 N1 120.35(11)
O1 C1 C2 123.61(11)
N1 C1 C2 116.04(10)
C6 C2 C3 120.36(12)
C6 C2 C1 120.78(11)
C3 C2 C1 118.85(10)
C4 C3 C2 117.84(11)
C4 C3 H3 121.1
C2 C3 H3 121.1
O2 C4 C3 126.08(12)
O2 C4 C5 115.59(11)
C3 C4 C5 118.33(12)
N2 C5 C4 125.11(12)
N2 C5 H5 117.4
C4 C5 H5 117.4
N2 C6 C2 121.22(12)
N2 C6 C7 119.84(11)
C2 C6 C7 118.94(12)
C8 C7 C6 119.77(12)
C8 C7 H7 120.1
C6 C7 H7 120.1
C7 C8 N1 121.83(12)
C7 C8 H8 119.1
N1 C8 H8 119.1
N1 C9 C11 111.49(11)
N1 C9 C10 111.20(10)
C11 C9 C10 111.83(12)
N1 C9 H9 107.4
C11 C9 H9 107.4
C10 C9 H9 107.4
O5 C10 O4 124.19(14)
O5 C10 C9 124.18(13)
O4 C10 C9 111.51(11)
C9 C11 H11A 109.5
C9 C11 H11B 109.5
H11A C11 H11B 109.5
C9 C11 H11C 109.5
H11A C11 H11C 109.5
H11B C11 H11C 109.5
O4 C12 H12A 109.5
O4 C12 H12B 109.5
H12A C12 H12B 109.5
O4 C12 H12C 109.5
H12A C12 H12C 109.5
H12B C12 H12C 109.5
O2 C13 C14 108.29(10)
O2 C13 H13A 110.0
C14 C13 H13A 110.0
O2 C13 H13B 110.0
C14 C13 H13B 110.0
H13A C13 H13B 108.4
O3 C14 C13 109.20(10)
O3 C14 H14A 109.8
C13 C14 H14A 109.8
O3 C14 H14B 109.8
C13 C14 H14B 109.8
H14A C14 H14B 108.3
O3 C15 H15A 109.5
O3 C15 H15B 109.5
H15A C15 H15B 109.5
O3 C15 H15C 109.5
H15A C15 H15C 109.5
H15B C15 H15C 109.5

loop_
_geom_bond_atom_site_label_1
_geom_bond_atom_site_label_2
_geom_bond_distance
O1 C1 1.2315(15)
O2 C4 1.3607(15)
O2 C13 1.4337(16)
O3 C14 1.4110(15)
O3 C15 1.4139(17)
O4 C10 1.3421(17)
O4 C12 1.4397(18)
O5 C10 1.1949(17)
N1 C1 1.3786(16)
N1 C8 1.3908(16)
N1 C9 1.4705(16)
N2 C5 1.3169(18)
N2 C6 1.3677(17)
C1 C2 1.4592(17)
C2 C6 1.4025(17)
C2 C3 1.4020(17)
C3 C4 1.3721(18)
C3 H3 0.9500
C4 C5 1.4088(18)
C5 H5 0.9500
C6 C7 1.4272(18)
C7 C8 1.3401(19)
C7 H7 0.9500
C8 H8 0.9500
C9 C11 1.5186(19)
C9 C10 1.526(2)
C9 H9 1.0000
C11 H11A 0.9800
C11 H11B 0.9800
C11 H11C 0.9800
C12 H12A 0.9800
C12 H12B 0.9800
C12 H12C 0.9800
C13 C14 1.4978(17)
C13 H13A 0.9900
C13 H13B 0.9900
C14 H14A 0.9900
C14 H14B 0.9900
C15 H15A 0.9800
C15 H15B 0.9800
C15 H15C 0.9800

loop_
_geom_torsion_atom_site_label_1
_geom_torsion_atom_site_label_2
_geom_torsion_atom_site_label_3
_geom_torsion_atom_site_label_4
_geom_torsion
C8 N1 C1 O1 176.75(12)
C9 N1 C1 O1 0.99(17)
C8 N1 C1 C2 -3.38(16)
C9 N1 C1 C2 -179.14(10)
O1 C1 C2 C6 -177.21(12)
N1 C1 C2 C6 2.93(17)
O1 C1 C2 C3 1.46(18)
N1 C1 C2 C3 -178.40(10)
C6 C2 C3 C4 -0.05(17)
C1 C2 C3 C4 -178.73(11)
C13 O2 C4 C3 -6.66(18)
C13 O2 C4 C5 173.05(12)
C2 C3 C4 O2 179.16(11)
C2 C3 C4 C5 -0.54(18)
C6 N2 C5 C4 -0.1(2)
O2 C4 C5 N2 -179.07(12)
C3 C4 C5 N2 0.7(2)
C5 N2 C6 C2 -0.53(18)
C5 N2 C6 C7 179.57(12)
C3 C2 C6 N2 0.61(18)
C1 C2 C6 N2 179.27(11)
C3 C2 C6 C7 -179.48(11)
C1 C2 C6 C7 -0.83(18)
N2 C6 C7 C8 178.91(11)
C2 C6 C7 C8 -0.99(18)
C6 C7 C8 N1 0.63(19)
C1 N1 C8 C7 1.71(19)
C9 N1 C8 C7 177.30(11)
C1 N1 C9 C11 75.93(14)
C8 N1 C9 C11 -99.91(14)
C1 N1 C9 C10 -49.61(14)
C8 N1 C9 C10 134.55(12)
C12 O4 C10 O5 -11.13(19)
C12 O4 C10 C9 172.75(12)
N1 C9 C10 O5 145.29(13)
C11 C9 C10 O5 19.94(18)
N1 C9 C10 O4 -38.59(14)
C11 C9 C10 O4 -163.95(11)
C4 O2 C13 C14 178.39(10)
C15 O3 C14 C13 175.95(13)
O2 C13 C14 O3 63.05(13)
